data_7156075
loop_
_publ_author_name
'Ren, Hong-Xia'
'Peng, Lin'
'Song, Xiang-Jia'
'Liao, Li-Guo'
'Zou, Ying'
'Tian, Fang'
'Wang, Li-Xin'

_publ_section_title
;
 Effective and diastereoselective preparation of
 dispiro[cyclopent-3'-ene]bisoxindoles via novel [3 + 2] annulation of
 isoindigos and MBH carbonates.
;
_journal_issue 8
_journal_name_full 'Organic &amp; biomolecular chemistry'
_journal_page_first 1297
_journal_page_last 1304
_journal_paper_doi 10.1039/c7ob03009f
_journal_volume 16
_journal_year 2018
_chemical_formula_moiety 'C37 H35 Cl N2 O8'
_chemical_formula_sum 'C37 H35 Cl N2 O8'
_chemical_formula_weight 671.12
_space_group_crystal_system monoclinic
_space_group_IT_number 14
_space_group_name_Hall '-P 2ybc'
_space_group_name_H-M_alt 'P 1 21/c 1'
_symmetry_space_group_name_Hall '-P 2ybc'
_symmetry_space_group_name_H-M 'P 1 21/c 1'
_atom_sites_solution_hydrogens geom
_atom_sites_solution_primary direct
_atom_sites_solution_secondary difmap
_audit_creation_method SHELXL-2014/7
_audit_update_record
;
2017-05-24 deposited with the CCDC.
2018-01-21 downloaded from the CCDC.
;
_cell_angle_alpha 90
_cell_angle_beta 113.382(2)
_cell_angle_gamma 90
_cell_formula_units_Z 4
_cell_length_a 15.0500(15)
_cell_length_b 15.9438(16)
_cell_length_c 15.0274(15)
_cell_measurement_reflns_used 9996
_cell_measurement_temperature 100(2)
_cell_measurement_theta_max 30.67
_cell_measurement_theta_min 2.55
_cell_volume 3309.8(6)
_computing_cell_refinement 'Bruker SAINT'
_computing_data_collection 'Bruker APEX2'
_computing_data_reduction 'Bruker SAINT'
_computing_molecular_graphics 'Bruker SHELXTL'
_computing_publication_material 'Bruker SHELXTL'
_computing_structure_refinement 'SHELXL-2014 (Sheldrick 2014)'
_computing_structure_solution 'SHELXS-97 (Sheldrick 2008)'
_diffrn_ambient_temperature 100(2)
_diffrn_measured_fraction_theta_full 0.998
_diffrn_measured_fraction_theta_max 0.923
_diffrn_measurement_device_type 'Bruker APEX-II CCD'
_diffrn_measurement_method '\f and \w scans'
_diffrn_radiation_type MoK\a
_diffrn_radiation_wavelength 0.71073
_diffrn_reflns_av_R_equivalents 0.0271
_diffrn_reflns_av_unetI/netI 0.0270
_diffrn_reflns_Laue_measured_fraction_full 0.998
_diffrn_reflns_Laue_measured_fraction_max 0.923
_diffrn_reflns_limit_h_max 20
_diffrn_reflns_limit_h_min -21
_diffrn_reflns_limit_k_max 22
_diffrn_reflns_limit_k_min -21
_diffrn_reflns_limit_l_max 21
_diffrn_reflns_limit_l_min -21
_diffrn_reflns_number 36531
_diffrn_reflns_point_group_measured_fraction_full 0.998
_diffrn_reflns_point_group_measured_fraction_max 0.923
_diffrn_reflns_theta_full 25.242
_diffrn_reflns_theta_max 31.087
_diffrn_reflns_theta_min 1.474
_diffrn_source 'fine-focus sealed tube'
_exptl_absorpt_coefficient_mu 0.172
_exptl_absorpt_correction_type multi-scan
_exptl_absorpt_process_details sadabs
_exptl_crystal_colour colourless
_exptl_crystal_density_diffrn 1.347
_exptl_crystal_description prism
_exptl_crystal_F_000 1408
_exptl_crystal_size_max 1.080
_exptl_crystal_size_mid 0.510
_exptl_crystal_size_min 0.310
_exptl_transmission_factor_max 0.3375
_exptl_transmission_factor_min 0.2933
_refine_diff_density_max 1.296
_refine_diff_density_min -0.507
_refine_diff_density_rms 0.056
_refine_ls_extinction_method none
_refine_ls_goodness_of_fit_ref 1.026
_refine_ls_hydrogen_treatment constr
_refine_ls_matrix_type full
_refine_ls_number_parameters 440
_refine_ls_number_reflns 9809
_refine_ls_number_restraints 0
_refine_ls_restrained_S_all 1.026
_refine_ls_R_factor_all 0.0506
_refine_ls_R_factor_gt 0.0410
_refine_ls_shift/su_max 0.001
_refine_ls_shift/su_mean 0.000
_refine_ls_structure_factor_coef Fsqd
_refine_ls_weighting_details 'w=1/[\s^2^(Fo^2^)+(0.0547P)^2^+1.6448P] where P=(Fo^2^+2Fc^2^)/3'
_refine_ls_weighting_scheme calc
_refine_ls_wR_factor_gt 0.1064
_refine_ls_wR_factor_ref 0.1126
_reflns_Friedel_coverage 0.000
_reflns_number_gt 8213
_reflns_number_total 9809
_reflns_threshold_expression 'I > 2\s(I)'
_cod_data_source_file c7ob03009f2.cif
_cod_data_source_block mo_wlx_rhx1_0m
_cod_depositor_comments 'Adding full bibliography for 7156075.cif.'
_cod_database_code 7156075
_shelx_shelxl_version_number 2014/7
_shelx_space_group_comment
;
The symmetry employed for this shelxl refinement is uniquely defined
by the following loop, which should always be used as a source of
symmetry information in preference to the above space-group names.
They are only intended as comments.
;
_shelx_estimated_absorpt_t_min 0.836
_shelx_estimated_absorpt_t_max 0.949

loop_
_space_group_symop_operation_xyz
'x, y, z'
'-x, y+1/2, -z+1/2'
'-x, -y, -z'
'x, -y-1/2, z-1/2'

loop_
_atom_site_label
_atom_site_type_symbol
_atom_site_fract_x
_atom_site_fract_y
_atom_site_fract_z
_atom_site_U_iso_or_equiv
_atom_site_adp_type
_atom_site_occupancy
_atom_site_site_symmetry_order
_atom_site_calc_flag
_atom_site_refinement_flags_posn
_atom_site_refinement_flags_adp
Cl1 Cl 0.45475(3) 0.21237(3) 0.46238(3) 0.03594(10) Uani 1 1 d . .
O1 O 1.16900(6) 0.37130(5) 0.47192(7) 0.02110(18) Uani 1 1 d . .
O2 O 0.69213(6) -0.00541(5) 0.31520(6) 0.01802(17) Uani 1 1 d . .
O3 O 1.25295(7) 0.25570(6) 0.46320(8) 0.0252(2) Uani 1 1 d . .
O4 O 0.98281(6) 0.36923(5) 0.38672(6) 0.01592(16) Uani 1 1 d . .
O5 O 0.81142(7) -0.06108(5) 0.44858(6) 0.02106(18) Uani 1 1 d . .
O6 O 0.75173(6) 0.11999(5) 0.23626(6) 0.01727(17) Uani 1 1 d . .
O7 O 0.65096(7) 0.41766(6) 0.22975(7) 0.0243(2) Uani 1 1 d . .
C4 C 1.32265(11) 0.43882(10) 0.49402(12) 0.0312(3) Uani 1 1 d . .
H4A H 1.3529 0.3868 0.4854 0.047 Uiso 1 1 calc R U
H4B H 1.3727 0.4771 0.5358 0.047 Uiso 1 1 calc R U
H4C H 1.2878 0.4652 0.4308 0.047 Uiso 1 1 calc R U
N1 N 0.82389(7) 0.07200(6) 0.39607(7) 0.01290(18) Uani 1 1 d . .
O8 O 0.70214(7) 0.39725(6) 0.10933(7) 0.02327(19) Uani 1 1 d . .
C1 C 1.29856(12) 0.37175(9) 0.63565(10) 0.0297(3) Uani 1 1 d . .
H31 H 1.2481 0.3528 0.6568 0.044 Uiso 1 1 calc R U
H30 H 1.3437 0.4088 0.6850 0.044 Uiso 1 1 calc R U
H1 H 1.3337 0.3230 0.6264 0.044 Uiso 1 1 calc R U
C2 C 1.25232(9) 0.41923(8) 0.54055(9) 0.0181(2) Uani 1 1 d . .
C3 C 1.17970(8) 0.29488(7) 0.44331(8) 0.0157(2) Uani 1 1 d . .
N2 N 1.08819(7) 0.26257(6) 0.38219(7) 0.01268(17) Uani 1 1 d . .
C5 C 0.99784(8) 0.30113(7) 0.36119(8) 0.01196(19) Uani 1 1 d . .
C6 C 0.91803(8) 0.23849(6) 0.30033(8) 0.01132(19) Uani 1 1 d . .
C7 C 0.86157(8) 0.21131(6) 0.36474(8) 0.01106(18) Uani 1 1 d . .
C8 C 0.80323(8) 0.13086(7) 0.32044(8) 0.01241(19) Uani 1 1 d . .
C9 C 0.77693(8) -0.00625(7) 0.39022(8) 0.0144(2) Uani 1 1 d . .
C10 C 0.63486(8) -0.08381(7) 0.28220(8) 0.0160(2) Uani 1 1 d . .
C11 C 0.59932(9) -0.11430(8) 0.35815(9) 0.0211(2) Uani 1 1 d . .
H7 H 0.6549 -0.1304 0.4170 0.032 Uiso 1 1 calc R U
H8 H 0.5568 -0.1629 0.3330 0.032 Uiso 1 1 calc R U
H2 H 0.5633 -0.0693 0.3734 0.032 Uiso 1 1 calc R U
C12 C 1.20285(10) 0.49863(8) 0.55423(10) 0.0242(3) Uani 1 1 d . .
H33 H 1.1706 0.5268 0.4916 0.036 Uiso 1 1 calc R U
H32 H 1.2513 0.5363 0.5994 0.036 Uiso 1 1 calc R U
H3 H 1.1548 0.4839 0.5805 0.036 Uiso 1 1 calc R U
C13 C 1.07465(8) 0.18549(7) 0.32959(8) 0.0131(2) Uani 1 1 d . .
C14 C 1.14491(9) 0.13300(7) 0.32171(9) 0.0177(2) Uani 1 1 d . .
H28 H 1.2119 0.1423 0.3588 0.021 Uiso 1 1 calc R U
C15 C 1.11252(10) 0.06583(8) 0.25663(9) 0.0204(2) Uani 1 1 d . .
H4 H 1.1586 0.0283 0.2502 0.024 Uiso 1 1 calc R U
C16 C 1.01479(10) 0.05264(7) 0.20122(9) 0.0197(2) Uani 1 1 d . .
H5 H 0.9951 0.0077 0.1560 0.024 Uiso 1 1 calc R U
C17 C 0.94537(9) 0.10516(7) 0.21171(8) 0.0164(2) Uani 1 1 d . .
H6 H 0.8784 0.0959 0.1747 0.020 Uiso 1 1 calc R U
C18 C 0.97584(8) 0.17131(7) 0.27719(8) 0.01251(19) Uani 1 1 d . .
C19 C 0.84178(8) 0.28789(7) 0.22052(8) 0.0131(2) Uani 1 1 d . .
H27 H 0.8419 0.2973 0.1581 0.016 Uiso 1 1 calc R U
C20 C 0.77410(8) 0.31668(7) 0.24949(8) 0.01302(19) Uani 1 1 d . .
C21 C 0.79053(8) 0.28717(7) 0.35142(8) 0.01216(19) Uani 1 1 d . .
H23 H 0.8283 0.3321 0.3972 0.015 Uiso 1 1 calc R U
C22 C 0.92121(8) 0.18542(7) 0.46793(8) 0.01156(19) Uani 1 1 d . .
C23 C 0.89875(8) 0.10277(7) 0.48276(8) 0.01233(19) Uani 1 1 d . .
C24 C 0.55076(9) -0.05402(8) 0.19138(9) 0.0228(2) Uani 1 1 d . .
H11 H 0.5164 -0.0087 0.2084 0.034 Uiso 1 1 calc R U
H9 H 0.5062 -0.1008 0.1631 0.034 Uiso 1 1 calc R U
H10 H 0.5756 -0.0334 0.1442 0.034 Uiso 1 1 calc R U
C25 C 0.69618(10) -0.14919(8) 0.25893(10) 0.0220(2) Uani 1 1 d . .
H12 H 0.7246 -0.1244 0.2166 0.033 Uiso 1 1 calc R U
H14 H 0.6554 -0.1970 0.2261 0.033 Uiso 1 1 calc R U
H13 H 0.7480 -0.1683 0.3192 0.033 Uiso 1 1 calc R U
C26 C 0.94534(8) 0.06174(7) 0.57080(8) 0.0160(2) Uani 1 1 d . .
H15 H 0.9295 0.0056 0.5799 0.019 Uiso 1 1 calc R U
C27 C 1.01627(9) 0.10640(8) 0.64523(8) 0.0169(2) Uani 1 1 d . .
H16 H 1.0503 0.0797 0.7058 0.020 Uiso 1 1 calc R U
C28 C 1.03823(8) 0.18914(7) 0.63250(8) 0.0153(2) Uani 1 1 d . .
H17 H 1.0865 0.2182 0.6844 0.018 Uiso 1 1 calc R U
C29 C 0.98987(8) 0.22973(7) 0.54397(8) 0.0138(2) Uani 1 1 d . .
H18 H 1.0036 0.2867 0.5358 0.017 Uiso 1 1 calc R U
C30 C 0.70412(8) 0.26763(7) 0.37532(8) 0.0145(2) Uani 1 1 d . .
C31 C 0.70874(9) 0.28984(8) 0.46712(9) 0.0180(2) Uani 1 1 d . .
H22 H 0.7651 0.3168 0.5116 0.022 Uiso 1 1 calc R U
C32 C 0.63232(10) 0.27323(9) 0.49456(10) 0.0233(3) Uani 1 1 d . .
H21 H 0.6358 0.2893 0.5567 0.028 Uiso 1 1 calc R U
C33 C 0.55152(9) 0.23299(9) 0.42963(10) 0.0234(3) Uani 1 1 d . .
C34 C 0.54464(9) 0.20946(8) 0.33786(10) 0.0225(2) Uani 1 1 d . .
H20 H 0.4885 0.1815 0.2942 0.027 Uiso 1 1 calc R U
C35 C 0.62103(9) 0.22744(8) 0.31085(9) 0.0192(2) Uani 1 1 d . .
H19 H 0.6166 0.2123 0.2481 0.023 Uiso 1 1 calc R U
C36 C 0.70173(8) 0.38154(7) 0.19701(8) 0.0151(2) Uani 1 1 d . .
C37 C 0.63732(11) 0.46203(9) 0.05331(11) 0.0303(3) Uani 1 1 d . .
H25 H 0.5714 0.4493 0.0470 0.045 Uiso 1 1 calc R U
H24 H 0.6389 0.4647 -0.0112 0.045 Uiso 1 1 calc R U
H26 H 0.6576 0.5161 0.0861 0.045 Uiso 1 1 calc R U

loop_
_atom_site_aniso_label
_atom_site_aniso_U_11
_atom_site_aniso_U_22
_atom_site_aniso_U_33
_atom_site_aniso_U_23
_atom_site_aniso_U_13
_atom_site_aniso_U_12
Cl1 0.02323(17) 0.0493(2) 0.0441(2) 0.01935(17) 0.02272(15) 0.00598(14)
O1 0.0143(4) 0.0163(4) 0.0264(5) -0.0062(3) 0.0014(3) -0.0009(3)
O2 0.0132(4) 0.0134(4) 0.0220(4) 0.0024(3) 0.0011(3) -0.0046(3)
O3 0.0135(4) 0.0247(5) 0.0336(5) -0.0065(4) 0.0055(4) 0.0024(3)
O4 0.0156(4) 0.0098(3) 0.0230(4) -0.0017(3) 0.0084(3) -0.0005(3)
O5 0.0227(4) 0.0154(4) 0.0200(4) 0.0040(3) 0.0030(3) -0.0049(3)
O6 0.0196(4) 0.0170(4) 0.0129(4) -0.0007(3) 0.0040(3) -0.0057(3)
O7 0.0221(4) 0.0258(5) 0.0230(4) 0.0023(4) 0.0068(4) 0.0102(4)
C4 0.0298(7) 0.0336(7) 0.0338(7) -0.0093(6) 0.0164(6) -0.0137(6)
N1 0.0133(4) 0.0110(4) 0.0124(4) 0.0008(3) 0.0030(3) -0.0031(3)
O8 0.0249(5) 0.0238(4) 0.0209(4) 0.0113(3) 0.0089(4) 0.0083(4)
C1 0.0350(8) 0.0254(6) 0.0197(6) 0.0019(5) 0.0015(5) 0.0048(6)
C2 0.0158(5) 0.0177(5) 0.0164(5) -0.0029(4) 0.0018(4) -0.0037(4)
C3 0.0143(5) 0.0157(5) 0.0169(5) -0.0004(4) 0.0062(4) -0.0018(4)
N2 0.0115(4) 0.0105(4) 0.0162(4) -0.0006(3) 0.0057(3) 0.0007(3)
C5 0.0120(5) 0.0109(4) 0.0137(5) 0.0012(4) 0.0058(4) -0.0009(4)
C6 0.0121(5) 0.0091(4) 0.0131(5) -0.0004(3) 0.0053(4) -0.0009(3)
C7 0.0110(4) 0.0100(4) 0.0118(4) -0.0002(3) 0.0041(4) -0.0017(3)
C8 0.0131(5) 0.0104(4) 0.0143(5) 0.0001(4) 0.0060(4) -0.0021(4)
C9 0.0143(5) 0.0129(5) 0.0161(5) -0.0007(4) 0.0061(4) -0.0032(4)
C10 0.0145(5) 0.0139(5) 0.0180(5) -0.0012(4) 0.0048(4) -0.0054(4)
C11 0.0205(6) 0.0226(6) 0.0213(6) -0.0020(5) 0.0096(5) -0.0085(5)
C12 0.0286(7) 0.0173(5) 0.0213(6) -0.0035(5) 0.0042(5) 0.0002(5)
C13 0.0169(5) 0.0103(4) 0.0134(5) 0.0009(4) 0.0075(4) 0.0009(4)
C14 0.0191(5) 0.0162(5) 0.0193(5) 0.0024(4) 0.0092(4) 0.0053(4)
C15 0.0286(6) 0.0156(5) 0.0206(6) 0.0013(4) 0.0136(5) 0.0084(5)
C16 0.0315(6) 0.0122(5) 0.0172(5) -0.0017(4) 0.0116(5) 0.0022(4)
C17 0.0226(6) 0.0125(5) 0.0142(5) -0.0007(4) 0.0075(4) -0.0004(4)
C18 0.0165(5) 0.0095(4) 0.0132(5) 0.0014(4) 0.0077(4) 0.0007(4)
C19 0.0148(5) 0.0107(4) 0.0132(5) 0.0012(4) 0.0048(4) -0.0020(4)
C20 0.0124(5) 0.0113(4) 0.0141(5) 0.0011(4) 0.0039(4) -0.0014(4)
C21 0.0119(5) 0.0114(4) 0.0133(5) -0.0001(4) 0.0050(4) -0.0002(4)
C22 0.0112(4) 0.0123(4) 0.0114(4) -0.0003(4) 0.0048(4) 0.0001(4)
C23 0.0116(5) 0.0127(5) 0.0122(5) -0.0011(4) 0.0042(4) -0.0014(4)
C24 0.0179(6) 0.0233(6) 0.0213(6) 0.0012(5) 0.0014(5) -0.0031(5)
C25 0.0217(6) 0.0213(6) 0.0225(6) -0.0041(5) 0.0082(5) -0.0004(5)
C26 0.0170(5) 0.0153(5) 0.0150(5) 0.0027(4) 0.0054(4) -0.0004(4)
C27 0.0165(5) 0.0206(5) 0.0126(5) 0.0020(4) 0.0047(4) 0.0017(4)
C28 0.0135(5) 0.0195(5) 0.0121(5) -0.0039(4) 0.0041(4) -0.0012(4)
C29 0.0135(5) 0.0141(5) 0.0144(5) -0.0028(4) 0.0061(4) -0.0013(4)
C30 0.0128(5) 0.0144(5) 0.0171(5) 0.0030(4) 0.0067(4) 0.0013(4)
C31 0.0170(5) 0.0208(5) 0.0163(5) 0.0034(4) 0.0067(4) 0.0023(4)
C32 0.0230(6) 0.0302(7) 0.0206(6) 0.0084(5) 0.0128(5) 0.0065(5)
C33 0.0170(5) 0.0270(6) 0.0305(7) 0.0138(5) 0.0141(5) 0.0060(5)
C34 0.0140(5) 0.0226(6) 0.0298(6) 0.0042(5) 0.0075(5) -0.0011(4)
C35 0.0145(5) 0.0219(6) 0.0206(5) -0.0001(4) 0.0063(4) -0.0014(4)
C36 0.0130(5) 0.0127(5) 0.0161(5) 0.0008(4) 0.0022(4) -0.0015(4)
C37 0.0283(7) 0.0283(7) 0.0296(7) 0.0164(6) 0.0066(6) 0.0089(6)

loop_
_atom_type_symbol
_atom_type_description
_atom_type_scat_dispersion_real
_atom_type_scat_dispersion_imag
_atom_type_scat_source
C C 0.0033 0.0016 'International Tables Vol C Tables 4.2.6.8 and 6.1.1.4'
H H 0.0000 0.0000 'International Tables Vol C Tables 4.2.6.8 and 6.1.1.4'
N N 0.0061 0.0033 'International Tables Vol C Tables 4.2.6.8 and 6.1.1.4'
O O 0.0106 0.0060 'International Tables Vol C Tables 4.2.6.8 and 6.1.1.4'
Cl Cl 0.1484 0.1585 'International Tables Vol C Tables 4.2.6.8 and 6.1.1.4'

loop_
_geom_angle_atom_site_label_1
_geom_angle_atom_site_label_2
_geom_angle_atom_site_label_3
_geom_angle
C3 O1 C2 121.53(9)
C9 O2 C10 120.66(9)
C2 C4 H4A 109.5
C2 C4 H4B 109.5
H4A C4 H4B 109.5
C2 C4 H4C 109.5
H4A C4 H4C 109.5
H4B C4 H4C 109.5
C8 N1 C9 126.16(9)
C8 N1 C23 110.36(9)
C9 N1 C23 123.46(9)
C36 O8 C37 116.18(11)
C2 C1 H31 109.5
C2 C1 H30 109.5
H31 C1 H30 109.5
C2 C1 H1 109.5
H31 C1 H1 109.5
H30 C1 H1 109.5
O1 C2 C4 109.79(10)
O1 C2 C1 110.05(10)
C4 C2 C1 113.18(12)
O1 C2 C12 101.47(10)
C4 C2 C12 111.07(11)
C1 C2 C12 110.67(11)
O3 C3 O1 128.18(11)
O3 C3 N2 122.33(11)
O1 C3 N2 109.49(10)
C5 N2 C3 126.20(9)
C5 N2 C13 109.73(9)
C3 N2 C13 124.04(9)
O4 C5 N2 127.55(10)
O4 C5 C6 124.74(10)
N2 C5 C6 107.69(9)
C18 C6 C19 120.94(9)
C18 C6 C5 102.19(9)
C19 C6 C5 107.39(8)
C18 C6 C7 116.54(9)
C19 C6 C7 101.85(8)
C5 C6 C7 107.11(8)
C22 C7 C8 102.70(8)
C22 C7 C21 115.98(9)
C8 C7 C21 109.96(9)
C22 C7 C6 117.34(9)
C8 C7 C6 108.35(8)
C21 C7 C6 102.39(8)
O6 C8 N1 126.47(10)
O6 C8 C7 126.11(10)
N1 C8 C7 107.39(9)
O5 C9 O2 128.30(10)
O5 C9 N1 122.31(10)
O2 C9 N1 109.36(9)
O2 C10 C11 110.40(9)
O2 C10 C25 109.17(9)
C11 C10 C25 112.31(10)
O2 C10 C24 101.68(9)
C11 C10 C24 110.96(10)
C25 C10 C24 111.82(10)
C10 C11 H7 109.5
C10 C11 H8 109.5
H7 C11 H8 109.5
C10 C11 H2 109.5
H7 C11 H2 109.5
H8 C11 H2 109.5
C2 C12 H33 109.5
C2 C12 H32 109.5
H33 C12 H32 109.5
C2 C12 H3 109.5
H33 C12 H3 109.5
H32 C12 H3 109.5
C14 C13 C18 122.00(10)
C14 C13 N2 128.14(10)
C18 C13 N2 109.67(9)
C13 C14 C15 117.00(11)
C13 C14 H28 121.5
C15 C14 H28 121.5
C16 C15 C14 121.78(11)
C16 C15 H4 119.1
C14 C15 H4 119.1
C15 C16 C17 120.23(11)
C15 C16 H5 119.9
C17 C16 H5 119.9
C18 C17 C16 118.93(11)
C18 C17 H6 120.5
C16 C17 H6 120.5
C17 C18 C13 119.99(10)
C17 C18 C6 130.16(10)
C13 C18 C6 109.75(9)
C20 C19 C6 110.92(10)
C20 C19 H27 124.5
C6 C19 H27 124.5
C19 C20 C36 124.05(10)
C19 C20 C21 112.33(10)
C36 C20 C21 122.79(10)
C30 C21 C20 119.33(9)
C30 C21 C7 114.60(9)
C20 C21 C7 101.30(8)
C30 C21 H23 106.9
C20 C21 H23 106.9
C7 C21 H23 106.9
C29 C22 C23 119.65(10)
C29 C22 C7 130.57(10)
C23 C22 C7 109.78(9)
C26 C23 C22 122.13(10)
C26 C23 N1 128.54(10)
C22 C23 N1 109.32(9)
C10 C24 H11 109.5
C10 C24 H9 109.5
H11 C24 H9 109.5
C10 C24 H10 109.5
H11 C24 H10 109.5
H9 C24 H10 109.5
C10 C25 H12 109.5
C10 C25 H14 109.5
H12 C25 H14 109.5
C10 C25 H13 109.5
H12 C25 H13 109.5
H14 C25 H13 109.5
C23 C26 C27 117.30(10)
C23 C26 H15 121.4
C27 C26 H15 121.4
C28 C27 C26 121.41(11)
C28 C27 H16 119.3
C26 C27 H16 119.3
C27 C28 C29 120.53(10)
C27 C28 H17 119.7
C29 C28 H17 119.7
C22 C29 C28 118.92(10)
C22 C29 H18 120.5
C28 C29 H18 120.5
C35 C30 C31 118.71(11)
C35 C30 C21 123.18(10)
C31 C30 C21 118.10(10)
C32 C31 C30 121.35(12)
C32 C31 H22 119.3
C30 C31 H22 119.3
C33 C32 C31 118.62(12)
C33 C32 H21 120.7
C31 C32 H21 120.7
C32 C33 C34 121.62(12)
C32 C33 Cl1 119.27(11)
C34 C33 Cl1 119.11(11)
C35 C34 C33 119.18(12)
C35 C34 H20 120.4
C33 C34 H20 120.4
C34 C35 C30 120.52(12)
C34 C35 H19 119.7
C30 C35 H19 119.7
O7 C36 O8 124.12(11)
O7 C36 C20 124.52(11)
O8 C36 C20 111.33(10)
O8 C37 H25 109.5
O8 C37 H24 109.5
H25 C37 H24 109.5
O8 C37 H26 109.5
H25 C37 H26 109.5
H24 C37 H26 109.5

loop_
_geom_bond_atom_site_label_1
_geom_bond_atom_site_label_2
_geom_bond_distance
Cl1 C33 1.7435(13)
O1 C3 1.3229(14)
O1 C2 1.4811(14)
O2 C9 1.3259(14)
O2 C10 1.4872(13)
O3 C3 1.1973(15)
O4 C5 1.2025(13)
O5 C9 1.2005(14)
O6 C8 1.2054(14)
O7 C36 1.2068(15)
C4 C2 1.5147(19)
C4 H4A 0.9800
C4 H4B 0.9800
C4 H4C 0.9800
N1 C8 1.4103(14)
N1 C9 1.4193(14)
N1 C23 1.4290(14)
O8 C36 1.3436(15)
O8 C37 1.4405(15)
C1 C2 1.5201(18)
C1 H31 0.9800
C1 H30 0.9800
C1 H1 0.9800
C2 C12 1.5234(18)
C3 N2 1.4148(15)
N2 C5 1.4093(14)
N2 C13 1.4313(14)
C5 C6 1.5507(15)
C6 C18 1.5052(15)
C6 C19 1.5110(15)
C6 C7 1.5809(15)
C7 C22 1.5086(15)
C7 C8 1.5477(15)
C7 C21 1.5735(15)
C10 C11 1.5199(17)
C10 C25 1.5221(17)
C10 C24 1.5228(17)
C11 H7 0.9800
C11 H8 0.9800
C11 H2 0.9800
C12 H33 0.9800
C12 H32 0.9800
C12 H3 0.9800
C13 C14 1.3900(16)
C13 C18 1.3976(16)
C14 C15 1.4010(17)
C14 H28 0.9500
C15 C16 1.3889(19)
C15 H4 0.9500
C16 C17 1.3957(17)
C16 H5 0.9500
C17 C18 1.3902(15)
C17 H6 0.9500
C19 C20 1.3378(16)
C19 H27 0.9500
C20 C36 1.4818(15)
C20 C21 1.5257(15)
C21 C30 1.5126(15)
C21 H23 1.0000
C22 C29 1.3912(15)
C22 C23 1.4001(15)
C23 C26 1.3906(15)
C24 H11 0.9800
C24 H9 0.9800
C24 H10 0.9800
C25 H12 0.9800
C25 H14 0.9800
C25 H13 0.9800
C26 C27 1.3965(16)
C26 H15 0.9500
C27 C28 1.3914(17)
C27 H16 0.9500
C28 C29 1.3964(16)
C28 H17 0.9500
C29 H18 0.9500
C30 C35 1.3969(16)
C30 C31 1.3991(16)
C31 C32 1.3927(17)
C31 H22 0.9500
C32 C33 1.379(2)
C32 H21 0.9500
C33 C34 1.393(2)
C34 C35 1.3925(17)
C34 H20 0.9500
C35 H19 0.9500
C37 H25 0.9800
C37 H24 0.9800
C37 H26 0.9800

loop_
_geom_hbond_atom_site_label_D
_geom_hbond_atom_site_label_H
_geom_hbond_atom_site_label_A
_geom_hbond_distance_DH
_geom_hbond_distance_HA
_geom_hbond_distance_DA
_geom_hbond_angle_DHA
_geom_hbond_site_symmetry_A
C26 H15 O5 0.95 2.32 2.8864(15) 117.3 .
C25 H13 O5 0.98 2.48 3.0300(16) 115.3 .
C14 H28 O3 0.95 2.31 2.8718(16) 117.1 .
C12 H32 O7 0.98 2.51 3.3898(17) 149.4 3_766
C11 H7 O5 0.98 2.47 3.0518(16) 117.6 .
C1 H1 O3 0.98 2.51 3.0330(18) 113.5 .
C4 H4A O3 0.98 2.52 3.0746(18) 115.8 .
C26 H15 O5 0.95 2.32 2.8864(15) 117.3 .
C25 H13 O5 0.98 2.48 3.0300(16) 115.3 .
C14 H28 O3 0.95 2.31 2.8718(16) 117.1 .
C12 H32 O7 0.98 2.51 3.3898(17) 149.4 3_766
C11 H7 O5 0.98 2.47 3.0518(16) 117.6 .
C1 H1 O3 0.98 2.51 3.0330(18) 113.5 .
C4 H4A O3 0.98 2.52 3.0746(18) 115.8 .
C26 H15 O5 0.95 2.32 2.8864(15) 117.3 .
C25 H13 O5 0.98 2.48 3.0300(16) 115.3 .
C12 H32 O7 0.98 2.51 3.3898(17) 149.4 3_766
C11 H7 O5 0.98 2.47 3.0518(16) 117.6 .
C1 H1 O3 0.98 2.51 3.0330(18) 113.5 .
C1 H1 O3 0.98 2.51 3.0330(18) 113.5 .
C11 H7 O5 0.98 2.47 3.0518(16) 117.6 .
C12 H32 O7 0.98 2.51 3.3898(17) 149.4 3_766
C25 H13 O5 0.98 2.48 3.0300(16) 115.3 .
C26 H15 O5 0.95 2.32 2.8864(15) 117.3 .
C1 H1 O3 0.98 2.51 3.0330(18) 113.5 .
C11 H7 O5 0.98 2.47 3.0518(16) 117.6 .
C12 H32 O7 0.98 2.51 3.3898(17) 149.4 3_766
C14 H28 O3 0.95 2.31 2.8718(16) 117.1 .
C25 H13 O5 0.98 2.48 3.0300(16) 115.3 .
C26 H15 O5 0.95 2.32 2.8864(15) 117.3 .
C4 H4A O3 0.98 2.52 3.0746(18) 115.8 .
C1 H1 O3 0.98 2.51 3.0330(18) 113.5 .
C11 H7 O5 0.98 2.47 3.0518(16) 117.6 .
C12 H32 O7 0.98 2.51 3.3898(17) 149.4 3_766
C14 H28 O3 0.95 2.31 2.8718(16) 117.1 .
C25 H13 O5 0.98 2.48 3.0300(16) 115.3 .
C26 H15 O5 0.95 2.32 2.8864(15) 117.3 .
C4 H4A O3 0.98 2.52 3.0746(18) 115.8 .
C1 H1 O3 0.98 2.51 3.0330(18) 113.5 .
C11 H7 O5 0.98 2.47 3.0518(16) 117.6 .
C12 H32 O7 0.98 2.51 3.3898(17) 149.4 3_766
C14 H28 O3 0.95 2.31 2.8718(16) 117.1 .
C25 H13 O5 0.98 2.48 3.0300(16) 115.3 .
C26 H15 O5 0.95 2.32 2.8864(15) 117.3 .

loop_
_geom_torsion_atom_site_label_1
_geom_torsion_atom_site_label_2
_geom_torsion_atom_site_label_3
_geom_torsion_atom_site_label_4
_geom_torsion
C3 O1 C2 C4 65.34(15)
C3 O1 C2 C1 -59.88(15)
C3 O1 C2 C12 -177.10(11)
C2 O1 C3 O3 -3.0(2)
C2 O1 C3 N2 177.05(10)
O3 C3 N2 C5 174.52(11)
O1 C3 N2 C5 -5.51(16)
O3 C3 N2 C13 -7.50(18)
O1 C3 N2 C13 172.46(10)
C3 N2 C5 O4 4.33(18)
C13 N2 C5 O4 -173.88(11)
C3 N2 C5 C6 -173.97(10)
C13 N2 C5 C6 7.82(11)
O4 C5 C6 C18 171.87(10)
N2 C5 C6 C18 -9.77(11)
O4 C5 C6 C19 43.64(14)
N2 C5 C6 C19 -138.00(9)
O4 C5 C6 C7 -65.13(13)
N2 C5 C6 C7 113.23(9)
C18 C6 C7 C22 65.86(12)
C19 C6 C7 C22 -160.35(9)
C5 C6 C7 C22 -47.76(12)
C18 C6 C7 C8 -49.76(12)
C19 C6 C7 C8 84.03(10)
C5 C6 C7 C8 -163.38(8)
C18 C6 C7 C21 -165.94(9)
C19 C6 C7 C21 -32.15(10)
C5 C6 C7 C21 80.45(9)
C9 N1 C8 O6 -10.16(19)
C23 N1 C8 O6 171.28(11)
C9 N1 C8 C7 171.65(10)
C23 N1 C8 C7 -6.91(12)
C22 C7 C8 O6 -173.05(11)
C21 C7 C8 O6 62.92(14)
C6 C7 C8 O6 -48.24(15)
C22 C7 C8 N1 5.15(11)
C21 C7 C8 N1 -118.89(9)
C6 C7 C8 N1 129.95(9)
C10 O2 C9 O5 -12.55(19)
C10 O2 C9 N1 169.83(9)
C8 N1 C9 O5 162.56(11)
C23 N1 C9 O5 -19.05(17)
C8 N1 C9 O2 -19.65(15)
C23 N1 C9 O2 158.73(10)
C9 O2 C10 C11 67.19(14)
C9 O2 C10 C25 -56.73(14)
C9 O2 C10 C24 -175.00(10)
C5 N2 C13 C14 172.60(11)
C3 N2 C13 C14 -5.66(18)
C5 N2 C13 C18 -2.38(12)
C3 N2 C13 C18 179.36(10)
C18 C13 C14 C15 1.59(17)
N2 C13 C14 C15 -172.84(11)
C13 C14 C15 C16 0.93(18)
C14 C15 C16 C17 -2.23(19)
C15 C16 C17 C18 0.99(17)
C16 C17 C18 C13 1.45(16)
C16 C17 C18 C6 177.58(11)
C14 C13 C18 C17 -2.81(17)
N2 C13 C18 C17 172.54(10)
C14 C13 C18 C6 -179.67(10)
N2 C13 C18 C6 -4.32(12)
C19 C6 C18 C17 -48.87(16)
C5 C6 C18 C17 -167.95(11)
C7 C6 C18 C17 75.68(15)
C19 C6 C18 C13 127.57(10)
C5 C6 C18 C13 8.50(11)
C7 C6 C18 C13 -107.88(10)
C18 C6 C19 C20 154.04(10)
C5 C6 C19 C20 -89.49(11)
C7 C6 C19 C20 22.89(11)
C6 C19 C20 C36 166.51(10)
C6 C19 C20 C21 -3.29(13)
C19 C20 C21 C30 -144.67(10)
C36 C20 C21 C30 45.39(15)
C19 C20 C21 C7 -17.86(12)
C36 C20 C21 C7 172.20(9)
C22 C7 C21 C30 -71.01(12)
C8 C7 C21 C30 44.92(12)
C6 C7 C21 C30 159.93(9)
C22 C7 C21 C20 159.13(9)
C8 C7 C21 C20 -84.93(10)
C6 C7 C21 C20 30.08(10)
C8 C7 C22 C29 178.47(11)
C21 C7 C22 C29 -61.58(15)
C6 C7 C22 C29 59.80(15)
C8 C7 C22 C23 -1.68(11)
C21 C7 C22 C23 118.27(10)
C6 C7 C22 C23 -120.35(10)
C29 C22 C23 C26 -2.21(16)
C7 C22 C23 C26 177.92(10)
C29 C22 C23 N1 177.49(10)
C7 C22 C23 N1 -2.37(12)
C8 N1 C23 C26 -174.35(11)
C9 N1 C23 C26 7.04(18)
C8 N1 C23 C22 5.96(12)
C9 N1 C23 C22 -172.64(10)
C22 C23 C26 C27 0.13(17)
N1 C23 C26 C27 -179.52(11)
C23 C26 C27 C28 1.19(17)
C26 C27 C28 C29 -0.42(18)
C23 C22 C29 C28 2.94(16)
C7 C22 C29 C28 -177.22(11)
C27 C28 C29 C22 -1.67(17)
C20 C21 C30 C35 39.06(16)
C7 C21 C30 C35 -81.23(13)
C20 C21 C30 C31 -141.99(11)
C7 C21 C30 C31 97.72(12)
C35 C30 C31 C32 -0.47(18)
C21 C30 C31 C32 -179.47(11)
C30 C31 C32 C33 0.90(19)
C31 C32 C33 C34 -0.5(2)
C31 C32 C33 Cl1 -179.52(10)
C32 C33 C34 C35 -0.4(2)
Cl1 C33 C34 C35 178.68(10)
C33 C34 C35 C30 0.80(19)
C31 C30 C35 C34 -0.39(18)
C21 C30 C35 C34 178.55(11)
C37 O8 C36 O7 0.36(18)
C37 O8 C36 C20 -177.46(11)
C19 C20 C36 O7 -167.42(12)
C21 C20 C36 O7 1.34(18)
C19 C20 C36 O8 10.39(16)
C21 C20 C36 O8 179.15(10)
